data_2103838
loop_
_publ_author_name
'Bowes, Katharine F.'
'Ferguson, George'
'Lough, Alan J.'
'Glidewell, Christopher'

_publ_section_title
;
 Salts of maleic and fumaric acids with organic polyamines: comparison
 of isomeric acids as building blocks in supramolecular chemistry
;
_journal_issue 1
_journal_name_full 'Acta Crystallographica Section B'
_journal_page_first 100
_journal_page_last 117
_journal_paper_doi 10.1107/S0108768102020219
_journal_volume 59
_journal_year 2003
_chemical_formula_moiety 'C12 H12 N2, C4 H4 O4'
_chemical_formula_sum 'C16 H16 N2 O4'
_chemical_formula_weight 300.31
_chemical_name_systematic
;
1,2-Bis(4-pyridyl)ethane--fumaric acid (1/1)
;
_space_group_IT_number 15
_symmetry_cell_setting monoclinic
_symmetry_space_group_name_Hall '-C 2yc'
_symmetry_space_group_name_H-M 'C 1 2/c 1'
_atom_sites_solution_hydrogens geom
_atom_sites_solution_primary direct
_atom_sites_solution_secondary difmap
_cell_angle_alpha 90.00
_cell_angle_beta 118.394(3)
_cell_angle_gamma 90.00
_cell_formula_units_Z 4
_cell_length_a 21.0296(14)
_cell_length_b 4.7456(3)
_cell_length_c 16.6875(11)
_cell_measurement_reflns_used 1653
_cell_measurement_temperature 150.0(10)
_cell_measurement_theta_max 27.45
_cell_measurement_theta_min 2.78
_cell_volume 1465.03(17)
_computing_cell_refinement 'DENZO-SMN (Otwinowski & Minor, 1997)'
_computing_data_collection 'Kappa-CCD server software (Nonius, 1997)'
_computing_data_reduction 'DENZO-SMN (Otwinowski & Minor, 1997)'
_computing_molecular_graphics 'PLATON (Spek, 2002)'
_computing_publication_material 'SHELXL-97 (Sheldrick, 1997a) and PRPKAPPA (Ferguson, 1999)'
_computing_structure_refinement 'SHELXL-97 (Sheldrick, 1997a)'
_computing_structure_solution 'SHELXS-97 (Sheldrick, 1997b)'
_diffrn_ambient_temperature 150.0(10)
_diffrn_measured_fraction_theta_full 0.99
_diffrn_measured_fraction_theta_max 0.99
_diffrn_measurement_device_type Kappa-CCD
_diffrn_measurement_method '\f scans, and \w scans with \k offsets'
_diffrn_radiation_monochromator graphite
_diffrn_radiation_source 'fine-focus sealed X-ray tube'
_diffrn_radiation_type 'Mo K\a'
_diffrn_radiation_wavelength 0.71073
_diffrn_reflns_av_R_equivalents 0.035
_diffrn_reflns_av_sigmaI/netI 0.0664
_diffrn_reflns_limit_h_max 26
_diffrn_reflns_limit_h_min -26
_diffrn_reflns_limit_k_max 6
_diffrn_reflns_limit_k_min -4
_diffrn_reflns_limit_l_max 21
_diffrn_reflns_limit_l_min -20
_diffrn_reflns_number 4699
_diffrn_reflns_theta_full 27.4
_diffrn_reflns_theta_max 27.4
_diffrn_reflns_theta_min 2.78
_diffrn_standards_decay_% 0
_exptl_absorpt_coefficient_mu 0.099
_exptl_absorpt_correction_T_max 0.987
_exptl_absorpt_correction_T_min 0.963
_exptl_absorpt_correction_type multi-scan
_exptl_absorpt_process_details 'DENZO-SMN (Otwinowski & Minor, 1997)'
_exptl_crystal_colour colourless
_exptl_crystal_density_diffrn 1.362
_exptl_crystal_density_method 'not measured'
_exptl_crystal_description needle
_exptl_crystal_F_000 632
_exptl_crystal_size_max 0.28
_exptl_crystal_size_mid 0.16
_exptl_crystal_size_min 0.12
_refine_diff_density_max 0.267
_refine_diff_density_min -0.234
_refine_ls_extinction_method none
_refine_ls_goodness_of_fit_ref 1.057
_refine_ls_hydrogen_treatment constr
_refine_ls_matrix_type full
_refine_ls_number_parameters 101
_refine_ls_number_reflns 1653
_refine_ls_number_restraints 0
_refine_ls_restrained_S_all 1.057
_refine_ls_R_factor_all 0.0611
_refine_ls_R_factor_gt 0.0444
_refine_ls_shift/su_max 0.000
_refine_ls_shift/su_mean 0.000
_refine_ls_structure_factor_coef Fsqd
_refine_ls_weighting_details 'w=1/[\s^2^(Fo^2^)+(0.0482P)^2^+0.3635P] where P=(Fo^2^+2Fc^2^)/3'
_refine_ls_weighting_scheme calc
_refine_ls_wR_factor_gt 0.1140
_refine_ls_wR_factor_ref 0.1230
_reflns_number_gt 1247
_reflns_number_total 1653
_reflns_threshold_expression >2\s(I)
_cod_data_source_file na0143.cif
_cod_data_source_block VII
_cod_depositor_comments
;
The following automatic conversions were performed:
'_exptl_absorpt_correction_type' value 'Multi-scan' changed to
'multi-scan' according to
'/home/saulius/struct/CIF-dictionaries/cif_core.dic' dictionary named
'cif_core.dic' version 2.4.1 from 2010-06-29.

Automatic conversion script
Id: cif_fix_enum 1527 2010-12-29 10:47:43Z saulius 

The following automatic conversions were performed:

'_exptl_absorpt_correction_type' value 'Multi-scan' changed to
'multi-scan' according to
/home/saulius/struct/CIF-dictionaries/cif_core.dic dictionary named
'cif_core.dic' version 2.4.1 from 2010-06-29.

Automatic conversion script
Id: cif_fix_values 1715 2011-07-08 13:25:40Z adriana 
;
_cod_original_sg_symbol_H-M 'C 2/c'
_cod_database_code 2103838
_cod_database_fobs_code 2103838

loop_
_symmetry_equiv_pos_as_xyz
'x, y, z'
'-x, y, -z+1/2'
'x+1/2, y+1/2, z'
'-x+1/2, y+1/2, -z+1/2'
'-x, -y, -z'
'x, -y, z-1/2'
'-x+1/2, -y+1/2, -z'
'x+1/2, -y+1/2, z-1/2'

loop_
_atom_site_label
_atom_site_fract_x
_atom_site_fract_y
_atom_site_fract_z
_atom_site_U_iso_or_equiv
_atom_site_adp_type
_atom_site_calc_flag
_atom_site_refinement_flags
_atom_site_occupancy
_atom_site_type_symbol
N11 0.35423(6) -0.0264(3) 0.24699(8) 0.0255(3) Uani d . 1 N
C12 0.41433(8) 0.0954(3) 0.25494(10) 0.0290(4) Uani d . 1 C
C13 0.45224(8) 0.2946(3) 0.32133(10) 0.0302(4) Uani d . 1 C
C14 0.42827(7) 0.3712(3) 0.38275(9) 0.0253(3) Uani d . 1 C
C15 0.36608(8) 0.2428(3) 0.37441(10) 0.0284(3) Uani d . 1 C
C16 0.33076(8) 0.0469(3) 0.30593(10) 0.0282(4) Uani d . 1 C
C17 0.47056(8) 0.5768(3) 0.45852(9) 0.0289(4) Uani d . 1 C
O1 0.28603(5) -0.3937(2) 0.12220(7) 0.0300(3) Uani d . 1 O
O2 0.37848(5) -0.3841(2) 0.09086(7) 0.0341(3) Uani d . 1 O
C1 0.32025(7) -0.4766(3) 0.07838(9) 0.0251(3) Uani d . 1 C
C2 0.28176(7) -0.7003(3) 0.00932(10) 0.0267(3) Uani d . 1 C
H12 0.4315 0.0436 0.2137 0.035 Uiso calc R 1 H
H13 0.4945 0.3786 0.3249 0.036 Uiso calc R 1 H
H15 0.3480 0.2889 0.4152 0.034 Uiso calc R 1 H
H16 0.2881 -0.0392 0.3005 0.034 Uiso calc R 1 H
H17A 0.4375 0.6746 0.4761 0.035 Uiso calc R 1 H
H17B 0.4931 0.7204 0.4370 0.035 Uiso calc R 1 H
H1 0.3114 -0.2751 0.1620 0.045 Uiso calc R 1 H
H2 0.3048 -0.7751 -0.0231 0.032 Uiso calc R 1 H

loop_
_atom_site_aniso_label
_atom_site_aniso_U_11
_atom_site_aniso_U_22
_atom_site_aniso_U_33
_atom_site_aniso_U_12
_atom_site_aniso_U_13
_atom_site_aniso_U_23
N11 0.0244(6) 0.0274(7) 0.0241(6) -0.0024(5) 0.0110(5) -0.0044(5)
C12 0.0299(8) 0.0329(9) 0.0270(7) -0.0041(6) 0.0160(7) -0.0040(6)
C13 0.0280(7) 0.0318(9) 0.0321(8) -0.0052(6) 0.0153(7) -0.0026(6)
C14 0.0247(7) 0.0230(8) 0.0232(7) 0.0012(6) 0.0074(6) 0.0006(5)
C15 0.0278(7) 0.0311(8) 0.0272(7) 0.0010(6) 0.0137(6) -0.0019(6)
C16 0.0248(7) 0.0311(9) 0.0293(7) -0.0025(6) 0.0133(6) -0.0026(6)
C17 0.0293(8) 0.0246(8) 0.0278(7) -0.0004(6) 0.0096(7) -0.0022(6)
O1 0.0281(6) 0.0342(7) 0.0313(6) -0.0082(5) 0.0171(5) -0.0143(4)
O2 0.0271(6) 0.0410(7) 0.0376(6) -0.0082(5) 0.0181(5) -0.0105(5)
C1 0.0244(7) 0.0274(8) 0.0239(7) -0.0005(6) 0.0118(6) -0.0010(6)
C2 0.0284(7) 0.0274(8) 0.0272(7) -0.0011(6) 0.0156(6) -0.0046(6)

loop_
_atom_type_symbol
_atom_type_description
_atom_type_scat_dispersion_real
_atom_type_scat_dispersion_imag
_atom_type_scat_source
C C 0.0033 0.0016 'International Tables Vol C Tables 4.2.6.8 and 6.1.1.4'
H H 0.0000 0.0000 'International Tables Vol C Tables 4.2.6.8 and 6.1.1.4'
N N 0.0061 0.0033 'International Tables Vol C Tables 4.2.6.8 and 6.1.1.4'
O O 0.0106 0.0060 'International Tables Vol C Tables 4.2.6.8 and 6.1.1.4'

loop_
_geom_angle_atom_site_label_1
_geom_angle_atom_site_label_2
_geom_angle_atom_site_label_3
_geom_angle_site_symmetry_1
_geom_angle_site_symmetry_3
_geom_angle
_geom_angle_publ_flag
C12 N11 C16 . . 118.40(12) no
N11 C12 C13 . . 122.13(13) no
N11 C12 H12 . . 118.9 no
C13 C12 H12 . . 118.9 no
C12 C13 C14 . . 119.75(13) no
C12 C13 H13 . . 120.1 no
C14 C13 H13 . . 120.1 no
C15 C14 C13 . . 117.81(13) no
C15 C14 C17 . . 121.33(13) no
C13 C14 C17 . . 120.80(13) no
C16 C15 C14 . . 119.19(13) no
C16 C15 H15 . . 120.4 no
C14 C15 H15 . . 120.4 no
N11 C16 C15 . . 122.70(13) no
N11 C16 H16 . . 118.6 no
C15 C16 H16 . . 118.6 no
C14 C17 C17 . 5_666 110.51(16) no
C14 C17 H17A . . 109.5 no
C17 C17 H17A 5_666 . 109.5 no
C14 C17 H17B . . 109.5 no
C17 C17 H17B 5_666 . 109.5 no
H17A C17 H17B . . 108.1 no
C1 O1 H1 . . 109.5 no
O2 C1 O1 . . 124.78(13) no
O2 C1 C2 . . 121.28(13) no
O1 C1 C2 . . 113.94(12) no
C2 C2 C1 7_535 . 123.97(17) no
C2 C2 H2 7_535 . 118.0 no
C1 C2 H2 . . 118.0 no

loop_
_geom_bond_atom_site_label_1
_geom_bond_atom_site_label_2
_geom_bond_site_symmetry_2
_geom_bond_distance
_geom_bond_publ_flag
N11 C12 . 1.3379(19) no
N11 C16 . 1.3393(18) no
C12 C13 . 1.384(2) no
C12 H12 . 0.95 no
C13 C14 . 1.388(2) no
C13 H13 . 0.95 no
C14 C15 . 1.388(2) no
C14 C17 . 1.508(2) no
C15 C16 . 1.384(2) no
C15 H15 . 0.95 no
C16 H16 . 0.95 no
C17 C17 5_666 1.533(3) no
C17 H17A . 0.99 no
C17 H17B . 0.99 no
O1 C1 . 1.3068(16) no
O1 H1 . 0.84 no
O2 C1 . 1.2218(17) no
C1 C2 . 1.491(2) no
C2 C2 7_535 1.307(3) no
C2 H2 . 0.95 no

loop_
_geom_hbond_atom_site_label_D
_geom_hbond_atom_site_label_H
_geom_hbond_atom_site_label_A
_geom_hbond_site_symmetry_A
_geom_hbond_distance_DH
_geom_hbond_distance_HA
_geom_hbond_distance_DA
_geom_hbond_angle_DHA
_geom_hbond_publ_flag
O1 H1 N11 . 0.84 1.73 2.567(2) 172 y
C16 H16 O1 4 0.95 2.55 3.217(2) 128 y

loop_
_geom_torsion_atom_site_label_1
_geom_torsion_atom_site_label_2
_geom_torsion_atom_site_label_3
_geom_torsion_atom_site_label_4
_geom_torsion_site_symmetry_4
_geom_torsion
_geom_torsion_publ_flag
C16 N11 C12 C13 . -0.5(2) no
N11 C12 C13 C14 . 0.6(2) no
C12 C13 C14 C15 . -0.2(2) no
C12 C13 C14 C17 . 176.97(14) no
C13 C14 C15 C16 . -0.2(2) no
C17 C14 C15 C16 . -177.39(14) no
C12 N11 C16 C15 . 0.0(2) no
C14 C15 C16 N11 . 0.3(2) no
C15 C14 C17 C17 5_666 91.2(2) no
C13 C14 C17 C17 5_666 -85.9(2) no
O2 C1 C2 C2 7_535 -177.37(18) no
O1 C1 C2 C2 7_535 2.6(3) no
